data_4022744
loop_
_publ_author_name
'Michael Harmata'
'Pinguan Zheng'
'Chaofeng Huang'
'Maria G. Gomes'
'Weijiang Ying'
'Kanok-On Ranyanil'
'Gayatri Balan'
'Nathan L. Calkins'

_publ_section_title
;
 Expedient Synthesis of Sulfinamides from Sulfonyl Chlorides
;
_journal_name_full 'Journal of Organic Chemistry'
_journal_page_first 683
_journal_page_last 685
_journal_paper_doi 10.1021/jo062296i
_journal_volume 72
_journal_year 2007
_chemical_formula_sum 'C14 H15 N O2 S2'
_chemical_formula_weight 293.39
_space_group_IT_number 4
_symmetry_cell_setting monoclinic
_symmetry_Int_Tables_number 4
_symmetry_space_group_name_Hall 'P 2yb'
_symmetry_space_group_name_H-M 'P 1 21 1'
_atom_sites_solution_hydrogens geom
_atom_sites_solution_primary direct
_atom_sites_solution_secondary difmap
_audit_creation_method SHELXL-97
_cell_angle_alpha 90.00
_cell_angle_beta 111.5060(10)
_cell_angle_gamma 90.00
_cell_formula_units_Z 2
_cell_length_a 9.4928(6)
_cell_length_b 8.2280(5)
_cell_length_c 9.8444(6)
_cell_measurement_reflns_used 3353
_cell_measurement_temperature 173(2)
_cell_measurement_theta_max 27.1
_cell_measurement_theta_min 2.2
_cell_volume 715.38(8)
_computing_cell_refinement 'SAINT (Bruker, 1998)'
_computing_data_collection 'SMART (Bruker, 1998)'
_computing_data_reduction 'SAINT (Bruker, 1998)'
_computing_molecular_graphics 'ORTEP-III (Burnett & Johnson, 1996)'
_computing_publication_material 'CIFTAB (Sheldrick, 1997)'
_computing_structure_refinement 'SHELXL-97 (Sheldrick, 1997)'
_computing_structure_solution 'SHELXS-97 (Sheldrick, 1997)'
_diffrn_ambient_temperature 173(2)
_diffrn_measured_fraction_theta_full 0.996
_diffrn_measured_fraction_theta_max 0.996
_diffrn_measurement_device_type 'Bruker SMART CCD area detector'
_diffrn_measurement_method 'omega scans'
_diffrn_radiation_monochromator graphite
_diffrn_radiation_type MoK\a
_diffrn_radiation_wavelength 0.71073
_diffrn_reflns_av_R_equivalents 0.0208
_diffrn_reflns_av_sigmaI/netI 0.0360
_diffrn_reflns_limit_h_max 12
_diffrn_reflns_limit_h_min -12
_diffrn_reflns_limit_k_max 10
_diffrn_reflns_limit_k_min -10
_diffrn_reflns_limit_l_max 12
_diffrn_reflns_limit_l_min -12
_diffrn_reflns_number 5183
_diffrn_reflns_theta_full 27.09
_diffrn_reflns_theta_max 27.09
_diffrn_reflns_theta_min 2.22
_diffrn_source 'fine-focus sealed tube'
_diffrn_standards_decay_% 0.0
_exptl_absorpt_coefficient_mu 0.369
_exptl_absorpt_correction_T_max 0.96
_exptl_absorpt_correction_T_min 0.65
_exptl_absorpt_correction_type multi-scan
_exptl_absorpt_process_details
;
 Data were corrected for decay and absorption using the program SADABS 
 (Sheldrick, G. M. (2003). SADABS. Version 2.10. University of
 G\"ottingen, Germany).
;
_exptl_crystal_colour colorless
_exptl_crystal_density_diffrn 1.362
_exptl_crystal_density_method 'not measured'
_exptl_crystal_description needle
_exptl_crystal_F_000 308
_exptl_crystal_size_max 0.50
_exptl_crystal_size_mid 0.15
_exptl_crystal_size_min 0.10
_refine_diff_density_max 0.268
_refine_diff_density_min -0.247
_refine_diff_density_rms 0.043
_refine_ls_abs_structure_details 'Flack H D (1983), Acta Cryst. A39, 876-881'
_refine_ls_abs_structure_Flack 0.04(7)
_refine_ls_extinction_method none
_refine_ls_goodness_of_fit_ref 1.034
_refine_ls_hydrogen_treatment noref
_refine_ls_matrix_type full
_refine_ls_number_parameters 174
_refine_ls_number_reflns 2960
_refine_ls_number_restraints 1
_refine_ls_restrained_S_all 1.034
_refine_ls_R_factor_all 0.0356
_refine_ls_R_factor_gt 0.0314
_refine_ls_shift/su_max 0.000
_refine_ls_shift/su_mean 0.000
_refine_ls_structure_factor_coef Fsqd
_refine_ls_weighting_details 'calc w=1/[\s^2^(Fo^2^)+(0.0451P)^2^+0.0582P] where P=(Fo^2^+2Fc^2^)/3'
_refine_ls_weighting_scheme calc
_refine_ls_wR_factor_gt 0.0780
_refine_ls_wR_factor_ref 0.0804
_reflns_number_gt 2762
_reflns_number_total 2960
_reflns_threshold_expression >2sigma(I)
_cod_data_source_file jo062296isi20061106_074721.cif
_cod_data_source_block PZ-VI-152-c3
_cod_original_sg_symbol_H-M 'P 21'
_cod_database_code 4022744

loop_
_symmetry_equiv_pos_as_xyz
'x, y, z'
'-x, y+1/2, -z'

loop_
_atom_site_label
_atom_site_type_symbol
_atom_site_fract_x
_atom_site_fract_y
_atom_site_fract_z
_atom_site_U_iso_or_equiv
_atom_site_adp_type
_atom_site_occupancy
_atom_site_symmetry_multiplicity
_atom_site_calc_flag
_atom_site_refinement_flags
S1 S 0.68674(5) 0.32434(6) 0.21808(5) 0.02624(13) Uani 1 1 d .
O1 O 0.76713(19) 0.2149(2) 0.33539(18) 0.0398(4) Uani 1 1 d .
N1 N 0.51619(19) 0.2944(2) 0.13199(19) 0.0299(4) Uani 1 1 d .
C1 C 0.7248(2) 0.5243(3) 0.2868(2) 0.0248(4) Uani 1 1 d .
S2 S 0.39459(6) 0.36019(7) 0.20859(6) 0.03097(14) Uani 1 1 d .
O2 O 0.27611(18) 0.4532(2) 0.0950(2) 0.0428(4) Uani 1 1 d .
C2 C 0.8222(2) 0.5467(3) 0.4300(2) 0.0283(5) Uani 1 1 d .
H2 H 0.8673 0.4563 0.4903 0.034 Uiso 1 1 calc R
C3 C 0.8524(3) 0.7041(3) 0.4832(2) 0.0336(5) Uani 1 1 d .
H3 H 0.9178 0.7218 0.5815 0.040 Uiso 1 1 calc R
C4 C 0.7886(2) 0.8345(3) 0.3950(3) 0.0359(5) Uani 1 1 d .
H4 H 0.8103 0.9416 0.4328 0.043 Uiso 1 1 calc R
C5 C 0.6930(2) 0.8112(3) 0.2513(3) 0.0346(5) Uani 1 1 d .
H5 H 0.6508 0.9022 0.1907 0.042 Uiso 1 1 calc R
C6 C 0.6589(3) 0.6551(3) 0.1959(2) 0.0309(5) Uani 1 1 d .
H6 H 0.5921 0.6378 0.0981 0.037 Uiso 1 1 calc R
C7 C 0.7620(2) 0.3125(3) 0.0794(3) 0.0376(5) Uani 1 1 d .
H7A H 0.8719 0.3290 0.1217 0.056 Uiso 1 1 calc R
H7B H 0.7160 0.3967 0.0061 0.056 Uiso 1 1 calc R
H7C H 0.7402 0.2052 0.0331 0.056 Uiso 1 1 calc R
C8 C 0.3103(2) 0.1669(3) 0.2181(2) 0.0285(5) Uani 1 1 d .
C9 C 0.3987(2) 0.0450(3) 0.3058(3) 0.0357(5) Uani 1 1 d .
H9 H 0.5040 0.0617 0.3567 0.043 Uiso 1 1 calc R
C10 C 0.3322(3) -0.1010(3) 0.3186(3) 0.0365(5) Uani 1 1 d .
H10 H 0.3930 -0.1850 0.3776 0.044 Uiso 1 1 calc R
C11 C 0.1770(2) -0.1271(3) 0.2462(2) 0.0320(5) Uani 1 1 d .
C12 C 0.0910(2) -0.0027(3) 0.1599(2) 0.0332(5) Uani 1 1 d .
H12 H -0.0146 -0.0184 0.1097 0.040 Uiso 1 1 calc R
C13 C 0.1561(3) 0.1441(3) 0.1453(2) 0.0314(5) Uani 1 1 d .
H13 H 0.0956 0.2282 0.0861 0.038 Uiso 1 1 calc R
C14 C 0.1061(3) -0.2874(3) 0.2609(3) 0.0425(6) Uani 1 1 d .
H14A H -0.0041 -0.2748 0.2278 0.064 Uiso 1 1 calc R
H14B H 0.1458 -0.3218 0.3634 0.064 Uiso 1 1 calc R
H14C H 0.1306 -0.3697 0.2011 0.064 Uiso 1 1 calc R

loop_
_atom_site_aniso_label
_atom_site_aniso_U_11
_atom_site_aniso_U_22
_atom_site_aniso_U_33
_atom_site_aniso_U_23
_atom_site_aniso_U_13
_atom_site_aniso_U_12
S1 0.0244(2) 0.0230(3) 0.0305(3) -0.0002(2) 0.0092(2) -0.0009(2)
O1 0.0405(10) 0.0240(9) 0.0452(10) 0.0068(7) 0.0042(8) 0.0003(7)
N1 0.0250(9) 0.0343(11) 0.0309(9) -0.0081(8) 0.0108(7) -0.0057(8)
C1 0.0230(10) 0.0219(11) 0.0290(11) 0.0000(8) 0.0089(8) -0.0016(8)
S2 0.0284(3) 0.0301(3) 0.0366(3) -0.0055(2) 0.0145(2) -0.0014(2)
O2 0.0335(9) 0.0326(10) 0.0603(11) 0.0058(9) 0.0150(8) 0.0063(8)
C2 0.0264(10) 0.0305(12) 0.0257(11) 0.0045(9) 0.0068(9) 0.0000(9)
C3 0.0299(12) 0.0373(13) 0.0310(12) -0.0052(10) 0.0079(10) -0.0049(10)
C4 0.0374(11) 0.0274(12) 0.0430(12) -0.0056(11) 0.0150(10) -0.0040(11)
C5 0.0366(12) 0.0243(11) 0.0412(12) 0.0031(11) 0.0120(10) 0.0037(10)
C6 0.0306(12) 0.0285(12) 0.0284(11) 0.0029(10) 0.0045(9) 0.0017(10)
C7 0.0341(11) 0.0385(13) 0.0480(13) -0.0092(12) 0.0241(10) -0.0041(11)
C8 0.0262(11) 0.0331(12) 0.0297(11) -0.0020(9) 0.0143(9) -0.0008(9)
C9 0.0253(11) 0.0427(15) 0.0374(13) 0.0034(11) 0.0093(9) 0.0005(10)
C10 0.0377(12) 0.0359(14) 0.0388(13) 0.0064(10) 0.0173(10) 0.0045(10)
C11 0.0362(11) 0.0350(13) 0.0321(10) -0.0045(10) 0.0210(9) -0.0023(10)
C12 0.0256(11) 0.0415(13) 0.0347(12) -0.0073(11) 0.0136(9) -0.0027(10)
C13 0.0284(11) 0.0342(13) 0.0336(12) -0.0006(10) 0.0136(9) 0.0028(10)
C14 0.0497(15) 0.0392(14) 0.0471(14) -0.0047(12) 0.0277(12) -0.0080(12)

loop_
_atom_type_symbol
_atom_type_description
_atom_type_scat_dispersion_real
_atom_type_scat_dispersion_imag
_atom_type_scat_source
C C 0.0033 0.0016 'International Tables Vol C Tables 4.2.6.8 and 6.1.1.4'
H H 0.0000 0.0000 'International Tables Vol C Tables 4.2.6.8 and 6.1.1.4'
N N 0.0061 0.0033 'International Tables Vol C Tables 4.2.6.8 and 6.1.1.4'
O O 0.0106 0.0060 'International Tables Vol C Tables 4.2.6.8 and 6.1.1.4'
S S 0.1246 0.1234 'International Tables Vol C Tables 4.2.6.8 and 6.1.1.4'

loop_
_geom_angle_atom_site_label_1
_geom_angle_atom_site_label_2
_geom_angle_atom_site_label_3
_geom_angle
O1 S1 N1 118.65(10)
O1 S1 C7 109.90(11)
N1 S1 C7 101.96(10)
O1 S1 C1 107.52(10)
N1 S1 C1 112.60(10)
C7 S1 C1 105.33(11)
S1 N1 S2 117.08(11)
C2 C1 C6 121.7(2)
C2 C1 S1 118.71(17)
C6 C1 S1 119.59(16)
O2 S2 N1 106.54(10)
O2 S2 C8 105.54(10)
N1 S2 C8 97.47(9)
C1 C2 C3 118.5(2)
C1 C2 H2 120.8
C3 C2 H2 120.8
C4 C3 C2 120.5(2)
C4 C3 H3 119.7
C2 C3 H3 119.7
C3 C4 C5 120.6(2)
C3 C4 H4 119.7
C5 C4 H4 119.7
C4 C5 C6 120.1(2)
C4 C5 H5 120.0
C6 C5 H5 120.0
C5 C6 C1 118.6(2)
C5 C6 H6 120.7
C1 C6 H6 120.7
S1 C7 H7A 109.5
S1 C7 H7B 109.5
H7A C7 H7B 109.5
S1 C7 H7C 109.5
H7A C7 H7C 109.5
H7B C7 H7C 109.5
C13 C8 C9 120.5(2)
C13 C8 S2 119.88(18)
C9 C8 S2 119.53(16)
C10 C9 C8 119.5(2)
C10 C9 H9 120.3
C8 C9 H9 120.3
C9 C10 C11 121.1(2)
C9 C10 H10 119.4
C11 C10 H10 119.4
C12 C11 C10 118.2(2)
C12 C11 C14 121.3(2)
C10 C11 C14 120.5(2)
C11 C12 C13 121.4(2)
C11 C12 H12 119.3
C13 C12 H12 119.3
C8 C13 C12 119.3(2)
C8 C13 H13 120.3
C12 C13 H13 120.3
C11 C14 H14A 109.5
C11 C14 H14B 109.5
H14A C14 H14B 109.5
C11 C14 H14C 109.5
H14A C14 H14C 109.5
H14B C14 H14C 109.5

loop_
_geom_bond_atom_site_label_1
_geom_bond_atom_site_label_2
_geom_bond_distance
S1 O1 1.4423(17)
S1 N1 1.5473(17)
S1 C7 1.761(2)
S1 C1 1.765(2)
N1 S2 1.6829(18)
C1 C2 1.386(3)
C1 C6 1.393(3)
S2 O2 1.4759(17)
S2 C8 1.798(2)
C2 C3 1.387(3)
C2 H2 0.9500
C3 C4 1.374(3)
C3 H3 0.9500
C4 C5 1.385(3)
C4 H4 0.9500
C5 C6 1.386(3)
C5 H5 0.9500
C6 H6 0.9500
C7 H7A 0.9800
C7 H7B 0.9800
C7 H7C 0.9800
C8 C13 1.387(3)
C8 C9 1.387(3)
C9 C10 1.384(3)
C9 H9 0.9500
C10 C11 1.398(3)
C10 H10 0.9500
C11 C12 1.388(3)
C11 C14 1.512(4)
C12 C13 1.388(4)
C12 H12 0.9500
C13 H13 0.9500
C14 H14A 0.9800
C14 H14B 0.9800
C14 H14C 0.9800

loop_
_geom_torsion_atom_site_label_1
_geom_torsion_atom_site_label_2
_geom_torsion_atom_site_label_3
_geom_torsion_atom_site_label_4
_geom_torsion
O1 S1 N1 S2 80.59(15)
C7 S1 N1 S2 -158.61(13)
C1 S1 N1 S2 -46.22(15)
O1 S1 C1 C2 1.98(18)
N1 S1 C1 C2 134.52(16)
C7 S1 C1 C2 -115.19(18)
O1 S1 C1 C6 -179.13(17)
N1 S1 C1 C6 -46.60(19)
C7 S1 C1 C6 63.69(19)
S1 N1 S2 O2 130.70(13)
S1 N1 S2 C8 -120.59(13)
C6 C1 C2 C3 0.8(3)
S1 C1 C2 C3 179.64(16)
C1 C2 C3 C4 -0.9(3)
C2 C3 C4 C5 0.0(3)
C3 C4 C5 C6 1.0(3)
C4 C5 C6 C1 -1.1(3)
C2 C1 C6 C5 0.2(3)
S1 C1 C6 C5 -178.63(16)
O2 S2 C8 C13 -10.31(19)
N1 S2 C8 C13 -119.86(17)
O2 S2 C8 C9 173.77(17)
N1 S2 C8 C9 64.23(19)
C13 C8 C9 C10 1.0(3)
S2 C8 C9 C10 176.89(18)
C8 C9 C10 C11 -0.9(3)
C9 C10 C11 C12 0.5(3)
C9 C10 C11 C14 179.8(2)
C10 C11 C12 C13 -0.1(3)
C14 C11 C12 C13 -179.5(2)
C9 C8 C13 C12 -0.7(3)
S2 C8 C13 C12 -176.54(17)
C11 C12 C13 C8 0.2(3)

loop_
_cod_related_entry_id
_cod_related_entry_database
_cod_related_entry_code
1 ChemSpider 9544788
